data_7250069
loop_
_publ_author_name
'Chen, Wei-Hao'
'Chen, Yen-Hsin'
'Thapa, Kedar Bahadur'
'Liu, Shih-Miao'
'Chen, Jhy-Der'

_publ_section_title
;
 Coordination polymers constructed from bis-pyridyl-bis-amides and
 1,4,5,8-naphthalenetetracarboxylic acid: ligand transformation and metal
 ion sensing
;
_journal_issue 5
_journal_name_full CrystEngComm
_journal_page_first 606
_journal_page_last 615
_journal_paper_doi 10.1039/D4CE01119H
_journal_volume 27
_journal_year 2025
_chemical_formula_sum 'C38 H18 Cd N4 O12'
_chemical_formula_weight 834.96
_space_group_crystal_system triclinic
_space_group_IT_number 2
_space_group_name_Hall '-P 1'
_space_group_name_H-M_alt 'P -1'
_atom_sites_solution_hydrogens mixed
_audit_creation_method SHELXL-2017/1
_audit_update_record
;
2024-11-04 deposited with the CCDC.	2025-01-14 downloaded from the CCDC.
;
_cell_angle_alpha 97.2892(13)
_cell_angle_beta 99.3233(13)
_cell_angle_gamma 105.7654(13)
_cell_formula_units_Z 2
_cell_length_a 10.4465(6)
_cell_length_b 12.6964(7)
_cell_length_c 13.5740(8)
_cell_measurement_reflns_used 9873
_cell_measurement_temperature 296(2)
_cell_measurement_theta_max 28.16
_cell_measurement_theta_min 2.25
_cell_volume 1681.84(17)
_computing_cell_refinement 'Bruker SAINT'
_computing_data_collection 'Bruker APEX2'
_computing_data_reduction 'Bruker SAINT'
_computing_molecular_graphics 'Bruker SHELXTL'
_computing_publication_material 'Bruker SHELXTL'
_computing_structure_refinement 'SHELXL-2017/1 (Sheldrick, 2017)'
_computing_structure_solution 'SHELXS-97 (Sheldrick 2008)'
_diffrn_ambient_temperature 296(2)
_diffrn_measured_fraction_theta_full 1.000
_diffrn_measured_fraction_theta_max 1.000
_diffrn_measurement_device_type 'Bruker APEX-II CCD'
_diffrn_measurement_method '\f and \w scans'
_diffrn_radiation_type MoK\a
_diffrn_radiation_wavelength 0.71073
_diffrn_reflns_av_R_equivalents 0.0649
_diffrn_reflns_av_unetI/netI 0.0614
_diffrn_reflns_Laue_measured_fraction_full 1.000
_diffrn_reflns_Laue_measured_fraction_max 1.000
_diffrn_reflns_limit_h_max 12
_diffrn_reflns_limit_h_min -12
_diffrn_reflns_limit_k_max 13
_diffrn_reflns_limit_k_min -15
_diffrn_reflns_limit_l_max 16
_diffrn_reflns_limit_l_min -16
_diffrn_reflns_number 33484
_diffrn_reflns_point_group_measured_fraction_full 1.000
_diffrn_reflns_point_group_measured_fraction_max 1.000
_diffrn_reflns_theta_full 25.242
_diffrn_reflns_theta_max 25.997
_diffrn_reflns_theta_min 1.545
_exptl_absorpt_coefficient_mu 0.725
_exptl_absorpt_correction_T_max 0.7457
_exptl_absorpt_correction_T_min 0.5482
_exptl_absorpt_correction_type multi-scan
_exptl_absorpt_process_details 'sadabs v2008/1(bruker axs, 2008)'
_exptl_crystal_colour yellow
_exptl_crystal_density_diffrn 1.649
_exptl_crystal_description plate
_exptl_crystal_F_000 836
_exptl_crystal_size_max 0.300
_exptl_crystal_size_mid 0.200
_exptl_crystal_size_min 0.100
_refine_diff_density_max 1.562
_refine_diff_density_min -0.403
_refine_diff_density_rms 0.081
_refine_ls_extinction_method none
_refine_ls_goodness_of_fit_ref 1.005
_refine_ls_hydrogen_treatment constr
_refine_ls_matrix_type full
_refine_ls_number_parameters 496
_refine_ls_number_reflns 6620
_refine_ls_number_restraints 0
_refine_ls_restrained_S_all 1.005
_refine_ls_R_factor_all 0.0675
_refine_ls_R_factor_gt 0.0438
_refine_ls_shift/su_max 0.002
_refine_ls_shift/su_mean 0.000
_refine_ls_structure_factor_coef Fsqd
_refine_ls_weighting_details 'w=1/[\s^2^(Fo^2^)+(0.0419P)^2^+0.9358P] where P=(Fo^2^+2Fc^2^)/3'
_refine_ls_weighting_scheme calc
_refine_ls_wR_factor_gt 0.0852
_refine_ls_wR_factor_ref 0.0926
_reflns_Friedel_coverage 0.000
_reflns_number_gt 5039
_reflns_number_total 6620
_reflns_threshold_expression 'I > 2\s(I)'
_cod_data_source_file d4ce01119h2.cif
_cod_data_source_block 5a
_cod_depositor_comments
;
The following automatic conversions were performed:

data item '_exptl_absorpt_correction_type' value 'multi_scan' was
changed to 'multi-scan' in accordance with the
/home/data/users/saulius/crontab/automatic-downloads/current/RSC/lib/dictionaries/cif_core.dic
dictionary named 'cif_core.dic' version 2.4.2 last updated on
2011-04-26.

Automatic conversion script
Id: cif_fix_values 8170 2020-07-09 18:12:32Z antanas 
;
_cod_original_cell_volume 1681.83(17)
_cod_database_code 7250069
_shelx_shelxl_version_number 2017/1
_shelx_space_group_comment
; 
The symmetry employed for this shelxl refinement is uniquely defined 
by the following loop, which should always be used as a source of 
symmetry information in preference to the above space-group names. 
They are only intended as comments. 
;
_shelx_estimated_absorpt_t_min 0.812
_shelx_estimated_absorpt_t_max 0.931

loop_
_space_group_symop_operation_xyz
'x, y, z'
'-x, -y, -z'

loop_
_atom_site_label
_atom_site_type_symbol
_atom_site_fract_x
_atom_site_fract_y
_atom_site_fract_z
_atom_site_U_iso_or_equiv
_atom_site_adp_type
_atom_site_occupancy
_atom_site_site_symmetry_order
_atom_site_calc_flag
_atom_site_refinement_flags_posn
_atom_site_refinement_flags_adp
_atom_site_refinement_flags_occupancy
_atom_site_disorder_assembly
_atom_site_disorder_group
Cd Cd 0.64605(3) 0.07170(2) -1.13258(2) 0.02931(10) Uani 1 1 d . . . . .
O1 O 0.7473(3) 0.1713(2) -1.5775(2) 0.0562(9) Uani 1 1 d . . . . .
O2 O 0.6910(3) 0.4263(2) -1.3370(2) 0.0690(10) Uani 1 1 d . . . . .
O3 O 1.2827(3) 0.2158(2) -1.2159(2) 0.0460(7) Uani 1 1 d . . . . .
O4 O 1.1496(3) 0.3066(3) -0.9224(2) 0.0624(9) Uani 1 1 d . . . . .
O5 O 0.7097(3) 0.2448(2) -1.0418(2) 0.0488(7) Uani 1 1 d . . . . .
O6 O 0.7114(3) 0.1587(2) -0.9091(2) 0.0508(8) Uani 1 1 d . . . . .
O7 O 0.4404(3) 0.1962(2) -0.9460(2) 0.0450(7) Uani 1 1 d . . . . .
O8 O 0.4353(3) 0.1117(2) -0.8110(2) 0.0505(8) Uani 1 1 d . . . . .
O9 O 0.6628(3) 0.6499(3) -0.5253(2) 0.0648(9) Uani 1 1 d . . . . .
O10 O 0.8373(3) 0.6908(2) -0.6037(2) 0.0550(8) Uani 1 1 d . . . . .
O11 O 1.0172(3) 0.7285(2) -0.6767(2) 0.0522(8) Uani 1 1 d . . . . .
O12 O 0.4385(2) 0.0473(2) -1.09989(19) 0.0368(6) Uani 1 1 d . . . . .
H13C H 0.408868 -0.017615 -1.086872 0.044 Uiso 1 1 d R U . . .
H13D H 0.442658 0.094125 -1.047930 0.044 Uiso 1 1 d R U . . .
N1 N 0.5801(3) 0.1100(2) -1.2901(2) 0.0314(7) Uani 1 1 d . . . . .
N2 N 0.7219(3) 0.2980(2) -1.4547(2) 0.0308(7) Uani 1 1 d . . . . .
N3 N 0.8644(3) 0.0682(3) -1.1249(2) 0.0340(7) Uani 1 1 d . . . . .
N4 N 1.2138(3) 0.2611(2) -1.0702(2) 0.0304(7) Uani 1 1 d . . . . .
C1 C 0.4539(4) 0.0620(3) -1.3431(3) 0.0371(9) Uani 1 1 d . . . . .
H1A H 0.393928 0.011094 -1.315733 0.045 Uiso 1 1 calc R U . . .
C2 C 0.4084(4) 0.0847(3) -1.4366(3) 0.0454(11) Uani 1 1 d . . . . .
H2A H 0.320277 0.047827 -1.472315 0.054 Uiso 1 1 calc R U . . .
C3 C 0.4943(4) 0.1623(3) -1.4768(3) 0.0414(10) Uani 1 1 d . . . . .
H3A H 0.465377 0.180151 -1.539244 0.050 Uiso 1 1 calc R U . . .
C4 C 0.6238(4) 0.2124(3) -1.4221(3) 0.0317(9) Uani 1 1 d . . . . .
C5 C 0.6641(4) 0.1837(3) -1.3304(3) 0.0345(9) Uani 1 1 d . . . . .
H5A H 0.753204 0.216853 -1.295060 0.041 Uiso 1 1 calc R U . . .
C6 C 0.7832(4) 0.2658(3) -1.5334(3) 0.0329(9) Uani 1 1 d . . . . .
C7 C 0.8962(4) 0.3538(3) -1.5546(3) 0.0278(8) Uani 1 1 d . . . . .
C8 C 0.9598(4) 0.3301(3) -1.6315(3) 0.0387(10) Uani 1 1 d . . . . .
H8A H 0.926848 0.260829 -1.673811 0.046 Uiso 1 1 calc R U . . .
C9 C 0.9429(3) 0.4600(3) -1.4924(2) 0.0243(8) Uani 1 1 d . . . . .
C10 C 0.8772(4) 0.4883(3) -1.4143(3) 0.0296(8) Uani 1 1 d . . . . .
C11 C 0.9262(4) 0.5910(3) -1.3530(3) 0.0400(10) Uani 1 1 d . . . . .
H11A H 0.883370 0.608315 -1.300926 0.048 Uiso 1 1 calc R U . . .
C12 C 0.7566(4) 0.4047(3) -1.3979(3) 0.0394(10) Uani 1 1 d . . . . .
C13 C 0.8899(4) -0.0301(3) -1.1394(3) 0.0427(10) Uani 1 1 d . . . . .
H13B H 0.817145 -0.095033 -1.154225 0.051 Uiso 1 1 calc R U . . .
C14 C 1.0192(4) -0.0386(4) -1.1331(3) 0.0494(11) Uani 1 1 d . . . . .
H14A H 1.033723 -0.107846 -1.143450 0.059 Uiso 1 1 calc R U . . .
C15 C 1.1271(4) 0.0578(3) -1.1111(3) 0.0439(11) Uani 1 1 d . . . . .
H15A H 1.215545 0.054364 -1.106942 0.053 Uiso 1 1 calc R U . . .
C16 C 1.1021(3) 0.1592(3) -1.0952(3) 0.0313(9) Uani 1 1 d . . . . .
C17 C 0.9701(4) 0.1606(3) -1.1029(3) 0.0346(9) Uani 1 1 d . . . . .
H17A H 0.953344 0.229043 -1.092195 0.042 Uiso 1 1 calc R U . . .
C18 C 1.3061(4) 0.2781(3) -1.1362(3) 0.0315(9) Uani 1 1 d . . . . .
C19 C 1.4276(3) 0.3770(3) -1.1040(3) 0.0272(8) Uani 1 1 d . . . . .
C20 C 1.5236(4) 0.3965(3) -1.1625(3) 0.0351(9) Uani 1 1 d . . . . .
H20A H 1.514342 0.345782 -1.220930 0.042 Uiso 1 1 calc R U . . .
C21 C 1.4434(3) 0.4517(3) -1.0140(2) 0.0248(8) Uani 1 1 d . . . . .
C22 C 1.3473(3) 0.4325(3) -0.9510(3) 0.0291(8) Uani 1 1 d . . . . .
C23 C 1.3646(4) 0.5078(3) -0.8648(3) 0.0386(10) Uani 1 1 d . . . . .
H23A H 1.300872 0.495161 -0.823754 0.046 Uiso 1 1 calc R U . . .
C24 C 1.2300(4) 0.3305(3) -0.9768(3) 0.0365(9) Uani 1 1 d . . . . .
C25 C 0.7168(3) 0.2420(3) -0.9485(3) 0.0361(9) Uani 1 1 d . . . . .
C26 C 0.7468(3) 0.3528(3) -0.8792(3) 0.0294(8) Uani 1 1 d . . . . .
C27 C 0.6750(3) 0.3757(3) -0.8018(3) 0.0260(8) Uani 1 1 d . . . . .
C28 C 0.5527(3) 0.3009(3) -0.7848(3) 0.0297(8) Uani 1 1 d . . . . .
C29 C 0.4721(4) 0.1933(3) -0.8549(3) 0.0344(9) Uani 1 1 d . . . . .
C30 C 0.4971(4) 0.3315(3) -0.7053(3) 0.0401(10) Uani 1 1 d . . . . .
H30A H 0.420533 0.281248 -0.693212 0.048 Uiso 1 1 calc R U . . .
C31 C 0.5502(4) 0.4346(3) -0.6419(3) 0.0413(10) Uani 1 1 d . . . . .
H31A H 0.508532 0.452927 -0.589422 0.050 Uiso 1 1 calc R U . . .
C32 C 0.6643(4) 0.5093(3) -0.6569(3) 0.0330(9) Uani 1 1 d . . . . .
C33 C 0.7292(4) 0.4807(3) -0.7353(3) 0.0288(8) Uani 1 1 d . . . . .
C34 C 0.8493(4) 0.5580(3) -0.7466(3) 0.0319(9) Uani 1 1 d . . . . .
C35 C 0.9127(4) 0.5334(3) -0.8234(3) 0.0392(10) Uani 1 1 d . . . . .
H35A H 0.991043 0.584823 -0.831431 0.047 Uiso 1 1 calc R U . . .
C36 C 0.8607(4) 0.4324(3) -0.8889(3) 0.0380(10) Uani 1 1 d . . . . .
H36A H 0.904323 0.417734 -0.941281 0.046 Uiso 1 1 calc R U . . .
C37 C 0.7161(4) 0.6191(4) -0.5906(3) 0.0453(11) Uani 1 1 d . . . . .
C38 C 0.9089(4) 0.6643(3) -0.6761(3) 0.0364(9) Uani 1 1 d . . . . .

loop_
_atom_site_aniso_label
_atom_site_aniso_U_11
_atom_site_aniso_U_22
_atom_site_aniso_U_33
_atom_site_aniso_U_23
_atom_site_aniso_U_13
_atom_site_aniso_U_12
Cd 0.02132(15) 0.03115(16) 0.03595(17) 0.01172(12) 0.00910(11) 0.00420(11)
O1 0.068(2) 0.0276(17) 0.061(2) -0.0067(15) 0.0342(17) -0.0099(15)
O2 0.080(2) 0.0463(19) 0.077(2) -0.0043(16) 0.061(2) -0.0060(17)
O3 0.0403(17) 0.0474(18) 0.0402(17) -0.0031(14) 0.0116(14) -0.0003(14)
O4 0.0471(19) 0.064(2) 0.061(2) -0.0032(16) 0.0352(16) -0.0158(16)
O5 0.0424(17) 0.0464(18) 0.0475(19) -0.0067(14) 0.0127(14) 0.0017(14)
O6 0.0349(16) 0.0266(15) 0.094(2) 0.0152(16) 0.0179(16) 0.0090(13)
O7 0.0376(16) 0.0438(17) 0.0498(19) 0.0004(14) -0.0002(14) 0.0150(14)
O8 0.0428(17) 0.0290(16) 0.081(2) 0.0149(15) 0.0275(16) 0.0016(13)
O9 0.069(2) 0.059(2) 0.060(2) -0.0107(17) 0.0319(18) 0.0066(18)
O10 0.0499(19) 0.056(2) 0.0524(19) 0.0002(15) 0.0072(15) 0.0115(16)
O11 0.0464(18) 0.0336(16) 0.064(2) -0.0042(14) 0.0139(15) -0.0045(14)
O12 0.0288(14) 0.0316(15) 0.0491(17) 0.0097(12) 0.0129(12) 0.0034(12)
N1 0.0279(17) 0.0298(17) 0.0329(18) 0.0115(14) 0.0071(14) -0.0004(14)
N2 0.0351(18) 0.0244(17) 0.0332(18) 0.0088(14) 0.0153(14) 0.0027(14)
N3 0.0236(17) 0.0314(19) 0.045(2) 0.0027(15) 0.0075(14) 0.0056(14)
N4 0.0184(15) 0.0331(18) 0.0371(18) 0.0071(14) 0.0064(13) 0.0025(13)
C1 0.032(2) 0.034(2) 0.041(2) 0.0096(19) 0.0131(19) -0.0006(18)
C2 0.031(2) 0.050(3) 0.044(3) 0.012(2) 0.0014(19) -0.003(2)
C3 0.041(2) 0.046(3) 0.034(2) 0.0157(19) 0.0053(19) 0.007(2)
C4 0.032(2) 0.031(2) 0.032(2) 0.0093(17) 0.0140(17) 0.0046(17)
C5 0.026(2) 0.037(2) 0.036(2) 0.0104(18) 0.0093(17) -0.0012(17)
C6 0.037(2) 0.029(2) 0.032(2) 0.0079(18) 0.0124(18) 0.0050(18)
C7 0.035(2) 0.0213(19) 0.027(2) 0.0066(16) 0.0085(16) 0.0050(16)
C8 0.052(3) 0.027(2) 0.034(2) 0.0006(17) 0.017(2) 0.0034(19)
C9 0.0293(19) 0.0225(19) 0.0235(18) 0.0088(15) 0.0085(15) 0.0079(15)
C10 0.036(2) 0.026(2) 0.029(2) 0.0081(16) 0.0141(17) 0.0074(17)
C11 0.055(3) 0.030(2) 0.037(2) 0.0018(18) 0.028(2) 0.006(2)
C12 0.049(3) 0.033(2) 0.038(2) 0.0087(19) 0.022(2) 0.0053(19)
C13 0.029(2) 0.037(2) 0.053(3) -0.003(2) 0.0049(19) 0.0016(19)
C14 0.036(2) 0.038(3) 0.075(3) 0.002(2) 0.011(2) 0.016(2)
C15 0.022(2) 0.044(3) 0.065(3) 0.009(2) 0.0075(19) 0.0104(19)
C16 0.0203(19) 0.033(2) 0.038(2) 0.0068(17) 0.0047(16) 0.0043(16)
C17 0.031(2) 0.031(2) 0.045(2) 0.0082(18) 0.0113(18) 0.0109(18)
C18 0.026(2) 0.038(2) 0.033(2) 0.0107(19) 0.0069(17) 0.0111(17)
C19 0.0241(19) 0.031(2) 0.028(2) 0.0105(16) 0.0052(16) 0.0094(16)
C20 0.034(2) 0.040(2) 0.030(2) 0.0037(18) 0.0126(17) 0.0062(18)
C21 0.0213(18) 0.031(2) 0.0269(19) 0.0138(16) 0.0080(15) 0.0090(15)
C22 0.0250(19) 0.034(2) 0.030(2) 0.0094(17) 0.0105(16) 0.0069(16)
C23 0.034(2) 0.045(2) 0.037(2) 0.0065(19) 0.0219(18) 0.0029(19)
C24 0.028(2) 0.040(2) 0.039(2) 0.0066(19) 0.0099(18) 0.0042(18)
C25 0.0143(18) 0.033(2) 0.059(3) 0.005(2) 0.0098(18) 0.0046(16)
C26 0.0249(19) 0.026(2) 0.037(2) 0.0085(17) 0.0042(16) 0.0063(16)
C27 0.0219(18) 0.0235(19) 0.035(2) 0.0127(16) 0.0044(16) 0.0089(15)
C28 0.0228(19) 0.028(2) 0.039(2) 0.0121(17) 0.0049(16) 0.0082(16)
C29 0.0187(19) 0.029(2) 0.060(3) 0.008(2) 0.0136(19) 0.0097(17)
C30 0.035(2) 0.041(2) 0.047(2) 0.016(2) 0.0163(19) 0.0072(19)
C31 0.041(2) 0.044(3) 0.042(2) 0.006(2) 0.017(2) 0.012(2)
C32 0.033(2) 0.036(2) 0.030(2) 0.0075(18) 0.0031(17) 0.0119(18)
C33 0.028(2) 0.028(2) 0.033(2) 0.0126(17) 0.0032(16) 0.0093(16)
C34 0.028(2) 0.025(2) 0.042(2) 0.0086(17) 0.0071(17) 0.0071(17)
C35 0.032(2) 0.032(2) 0.047(2) 0.0080(19) 0.0108(19) -0.0031(18)
C36 0.040(2) 0.031(2) 0.044(3) 0.0049(19) 0.020(2) 0.0061(18)
C37 0.040(3) 0.051(3) 0.042(3) 0.009(2) 0.006(2) 0.011(2)
C38 0.036(2) 0.030(2) 0.043(2) 0.0090(19) 0.0062(19) 0.0113(19)

loop_
_atom_type_symbol
_atom_type_description
_atom_type_scat_dispersion_real
_atom_type_scat_dispersion_imag
_atom_type_scat_source
C C 0.0033 0.0016 'International Tables Vol C Tables 4.2.6.8 and 6.1.1.4'
H H 0.0000 0.0000 'International Tables Vol C Tables 4.2.6.8 and 6.1.1.4'
N N 0.0061 0.0033 'International Tables Vol C Tables 4.2.6.8 and 6.1.1.4'
O O 0.0106 0.0060 'International Tables Vol C Tables 4.2.6.8 and 6.1.1.4'
Cd Cd -0.8075 1.2024 'International Tables Vol C Tables 4.2.6.8 and 6.1.1.4'

loop_
_geom_angle_atom_site_label_1
_geom_angle_atom_site_label_2
_geom_angle_atom_site_label_3
_geom_angle
_geom_angle_site_symmetry_1
_geom_angle_site_symmetry_3
_geom_angle_publ_flag
O12 Cd O8 82.21(9) . 2_653 ?
O12 Cd O5 89.03(9) . . ?
O8 Cd O5 165.97(11) 2_653 . ?
O12 Cd N3 162.19(10) . . ?
O8 Cd N3 91.78(10) 2_653 . ?
O5 Cd N3 93.33(10) . . ?
O12 Cd N1 92.14(10) . . ?
O8 Cd N1 92.23(11) 2_653 . ?
O5 Cd N1 99.07(11) . . ?
N3 Cd N1 104.88(11) . . ?
C25 O5 Cd 110.5(3) . . ?
C29 O8 Cd 132.7(3) . 2_653 ?
C38 O10 C37 123.7(3) . . ?
Cd O12 H13C 109.4 . . ?
Cd O12 H13D 109.3 . . ?
H13C O12 H13D 108.1 . . ?
C1 N1 C5 117.6(3) . . ?
C1 N1 Cd 120.6(2) . . ?
C5 N1 Cd 121.8(2) . . ?
C12 N2 C6 125.5(3) . . ?
C12 N2 C4 116.1(3) . . ?
C6 N2 C4 118.1(3) . . ?
C17 N3 C13 118.0(3) . . ?
C17 N3 Cd 122.6(2) . . ?
C13 N3 Cd 119.4(2) . . ?
C24 N4 C18 124.7(3) . . ?
C24 N4 C16 117.4(3) . . ?
C18 N4 C16 117.6(3) . . ?
N1 C1 C2 122.8(4) . . ?
N1 C1 H1A 118.6 . . ?
C2 C1 H1A 118.6 . . ?
C3 C2 C1 119.4(4) . . ?
C3 C2 H2A 120.3 . . ?
C1 C2 H2A 120.3 . . ?
C4 C3 C2 117.9(4) . . ?
C4 C3 H3A 121.0 . . ?
C2 C3 H3A 121.0 . . ?
C3 C4 C5 119.8(3) . . ?
C3 C4 N2 123.0(3) . . ?
C5 C4 N2 117.2(3) . . ?
N1 C5 C4 122.5(3) . . ?
N1 C5 H5A 118.8 . . ?
C4 C5 H5A 118.8 . . ?
O1 C6 N2 120.7(3) . . ?
O1 C6 C7 123.2(3) . . ?
N2 C6 C7 116.0(3) . . ?
C8 C7 C9 120.0(3) . . ?
C8 C7 C6 119.8(3) . . ?
C9 C7 C6 120.1(3) . . ?
C7 C8 C11 120.6(3) . 2_762 ?
C7 C8 H8A 119.7 . . ?
C11 C8 H8A 119.7 2_762 . ?
C9 C9 C7 119.9(4) 2_762 . ?
C9 C9 C10 118.7(4) 2_762 . ?
C7 C9 C10 121.4(3) . . ?
C11 C10 C9 120.5(3) . . ?
C11 C10 C12 120.3(3) . . ?
C9 C10 C12 119.2(3) . . ?
C10 C11 C8 120.3(3) . 2_762 ?
C10 C11 H11A 119.8 . . ?
C8 C11 H11A 119.8 2_762 . ?
O2 C12 N2 120.5(3) . . ?
O2 C12 C10 122.2(4) . . ?
N2 C12 C10 117.3(3) . . ?
N3 C13 C14 122.6(4) . . ?
N3 C13 H13B 118.7 . . ?
C14 C13 H13B 118.7 . . ?
C13 C14 C15 118.7(4) . . ?
C13 C14 H14A 120.6 . . ?
C15 C14 H14A 120.6 . . ?
C16 C15 C14 119.2(3) . . ?
C16 C15 H15A 120.4 . . ?
C14 C15 H15A 120.4 . . ?
C17 C16 C15 118.5(3) . . ?
C17 C16 N4 121.3(3) . . ?
C15 C16 N4 120.1(3) . . ?
N3 C17 C16 123.0(3) . . ?
N3 C17 H17A 118.5 . . ?
C16 C17 H17A 118.5 . . ?
O3 C18 N4 120.3(3) . . ?
O3 C18 C19 122.8(3) . . ?
N4 C18 C19 116.9(3) . . ?
C20 C19 C21 120.0(3) . . ?
C20 C19 C18 120.0(3) . . ?
C21 C19 C18 120.0(3) . . ?
C19 C20 C23 120.4(3) . 2_863 ?
C19 C20 H20A 119.8 . . ?
C23 C20 H20A 119.8 2_863 . ?
C19 C21 C22 121.2(3) . . ?
C19 C21 C21 119.7(4) . 2_863 ?
C22 C21 C21 119.1(4) . 2_863 ?
C23 C22 C21 119.7(3) . . ?
C23 C22 C24 120.0(3) . . ?
C21 C22 C24 120.3(3) . . ?
C22 C23 C20 121.1(3) . 2_863 ?
C22 C23 H23A 119.5 . . ?
C20 C23 H23A 119.5 2_863 . ?
O4 C24 N4 120.4(3) . . ?
O4 C24 C22 123.0(3) . . ?
N4 C24 C22 116.6(3) . . ?
O6 C25 O5 125.6(4) . . ?
O6 C25 C26 118.1(4) . . ?
O5 C25 C26 116.1(4) . . ?
C36 C26 C27 119.7(3) . . ?
C36 C26 C25 114.4(3) . . ?
C27 C26 C25 125.7(3) . . ?
C33 C27 C26 117.5(3) . . ?
C33 C27 C28 117.2(3) . . ?
C26 C27 C28 125.4(3) . . ?
C30 C28 C27 119.4(3) . . ?
C30 C28 C29 116.0(3) . . ?
C27 C28 C29 124.3(3) . . ?
O7 C29 O8 127.5(4) . . ?
O7 C29 C28 117.6(3) . . ?
O8 C29 C28 114.7(4) . . ?
C28 C30 C31 122.6(4) . . ?
C28 C30 H30A 118.7 . . ?
C31 C30 H30A 118.7 . . ?
C32 C31 C30 119.8(4) . . ?
C32 C31 H31A 120.1 . . ?
C30 C31 H31A 120.1 . . ?
C31 C32 C33 120.1(3) . . ?
C31 C32 C37 118.6(3) . . ?
C33 C32 C37 121.3(3) . . ?
C34 C33 C32 118.7(3) . . ?
C34 C33 C27 120.5(3) . . ?
C32 C33 C27 120.8(3) . . ?
C35 C34 C33 119.9(3) . . ?
C35 C34 C38 119.2(3) . . ?
C33 C34 C38 120.9(3) . . ?
C34 C35 C36 120.2(3) . . ?
C34 C35 H35A 119.9 . . ?
C36 C35 H35A 119.9 . . ?
C26 C36 C35 122.2(3) . . ?
C26 C36 H36A 118.9 . . ?
C35 C36 H36A 118.9 . . ?
O9 C37 O10 118.3(4) . . ?
O9 C37 C32 124.5(4) . . ?
O10 C37 C32 117.2(3) . . ?
O11 C38 O10 118.6(4) . . ?
O11 C38 C34 123.5(4) . . ?
O10 C38 C34 117.9(3) . . ?

loop_
_geom_bond_atom_site_label_1
_geom_bond_atom_site_label_2
_geom_bond_distance
_geom_bond_site_symmetry_2
_geom_bond_publ_flag
Cd O12 2.231(2) . ?
Cd O8 2.234(3) 2_653 ?
Cd O5 2.246(3) . ?
Cd N3 2.279(3) . ?
Cd N1 2.292(3) . ?
O1 C6 1.200(4) . ?
O2 C12 1.206(4) . ?
O3 C18 1.203(4) . ?
O4 C24 1.209(4) . ?
O5 C25 1.263(5) . ?
O6 C25 1.236(5) . ?
O7 C29 1.236(5) . ?
O8 C29 1.261(5) . ?
O9 C37 1.199(5) . ?
O10 C38 1.390(5) . ?
O10 C37 1.397(5) . ?
O11 C38 1.202(4) . ?
O12 H13C 0.8499 . ?
O12 H13D 0.8500 . ?
N1 C1 1.332(5) . ?
N1 C5 1.335(4) . ?
N2 C12 1.393(5) . ?
N2 C6 1.404(4) . ?
N2 C4 1.447(4) . ?
N3 C17 1.337(4) . ?
N3 C13 1.342(5) . ?
N4 C24 1.406(5) . ?
N4 C18 1.414(4) . ?
N4 C16 1.445(4) . ?
C1 C2 1.375(5) . ?
C1 H1A 0.9300 . ?
C2 C3 1.374(5) . ?
C2 H2A 0.9300 . ?
C3 C4 1.369(5) . ?
C3 H3A 0.9300 . ?
C4 C5 1.373(5) . ?
C5 H5A 0.9300 . ?
C6 C7 1.483(5) . ?
C7 C8 1.370(5) . ?
C7 C9 1.410(5) . ?
C8 C11 1.397(5) 2_762 ?
C8 H8A 0.9300 . ?
C9 C9 1.404(6) 2_762 ?
C9 C10 1.414(4) . ?
C10 C11 1.371(5) . ?
C10 C12 1.478(5) . ?
C11 H11A 0.9300 . ?
C13 C14 1.374(5) . ?
C13 H13B 0.9300 . ?
C14 C15 1.380(5) . ?
C14 H14A 0.9300 . ?
C15 C16 1.380(5) . ?
C15 H15A 0.9300 . ?
C16 C17 1.371(5) . ?
C17 H17A 0.9300 . ?
C18 C19 1.481(5) . ?
C19 C20 1.368(5) . ?
C19 C21 1.405(5) . ?
C20 C23 1.397(5) 2_863 ?
C20 H20A 0.9300 . ?
C21 C22 1.413(4) . ?
C21 C21 1.413(7) 2_863 ?
C22 C23 1.367(5) . ?
C22 C24 1.479(5) . ?
C23 H23A 0.9300 . ?
C25 C26 1.513(5) . ?
C26 C36 1.373(5) . ?
C26 C27 1.432(5) . ?
C27 C33 1.424(5) . ?
C27 C28 1.442(5) . ?
C28 C30 1.370(5) . ?
C28 C29 1.506(5) . ?
C30 C31 1.388(5) . ?
C30 H30A 0.9300 . ?
C31 C32 1.369(5) . ?
C31 H31A 0.9300 . ?
C32 C33 1.412(5) . ?
C32 C37 1.470(6) . ?
C33 C34 1.412(5) . ?
C34 C35 1.370(5) . ?
C34 C38 1.466(5) . ?
C35 C36 1.380(5) . ?
C35 H35A 0.9300 . ?
C36 H36A 0.9300 . ?
